data_9016106
loop_
_publ_author_name
'Topa, D.'
'Sejkora, J.'
'Makovicky, E.'
'Prsek, J.'
'Ozdin, D.'
'Putz, H.'
'Dittrich, H.'
'Karup-Moller S'

_publ_section_title
;
 Chovanite, Pb15-2xSb14+2xS36Ox (x~0.2), a new sulphosalt species from
 the Low Tatra Mountains, Western Carpathians, Slovakia
;
_journal_name_full 'European Journal of Mineralogy'
_journal_page_first 727
_journal_page_last 740
_journal_paper_doi 10.1127/0935-1221/2012/0024-2189
_journal_volume 24
_journal_year 2012
_chemical_compound_source 'the Low Tatra Mountains, Western Carpathians, Slovakia'
_chemical_formula_sum 'O0.18 Pb13.44 S36 Sb15.56'
_chemical_name_mineral Chovanite
_space_group_IT_number 12
_symmetry_space_group_name_Hall '-C 2y'
_symmetry_space_group_name_H-M 'C 1 2/m 1'
_cell_angle_alpha 90
_cell_angle_beta 106.059
_cell_angle_gamma 90
_cell_length_a 48.19
_cell_length_b 4.110
_cell_length_c 34.24
_cell_formula_units_Z 4
_cell_volume 6516.969
_database_code_amcsd 0019349
_exptl_crystal_density_diffrn 5.949
_cod_original_formula_sum 'Pb13.44 Sb15.56 S36 O.18'
_cod_database_code 9016106

loop_
_space_group_symop_operation_xyz
x,y,z
1/2+x,1/2+y,z
x,-y,z
1/2+x,1/2-y,z
-x,y,-z
1/2-x,1/2+y,-z
-x,-y,-z
1/2-x,1/2-y,-z

loop_
_atom_site_aniso_label
_atom_site_aniso_U_11
_atom_site_aniso_U_22
_atom_site_aniso_U_33
_atom_site_aniso_U_12
_atom_site_aniso_U_13
_atom_site_aniso_U_23
Pb1 0.04700 0.05500 0.07300 0.00000 0.03500 0.00000
Sb1 0.02800 0.04500 0.08100 0.00000 0.03600 0.00000
Pb2 0.03300 0.02800 0.07400 0.00000 0.01510 0.00000
Pb4 0.04400 0.03100 0.05100 0.00000 0.01800 0.00000
Pb5 0.04200 0.02800 0.05400 0.00000 0.00300 0.00000
Pb6 0.03600 0.03500 0.05700 0.00000 0.00800 0.00000
Pb7 0.07900 0.03500 0.07500 0.00000 0.02600 0.00000
Pb8 0.06100 0.03600 0.05600 0.00000 0.01000 0.00000
Pb9 0.04000 0.02400 0.05100 0.00000 0.01300 0.00000
Pb10 0.04200 0.04200 0.05700 0.00000 0.01000 0.00000
Pb11 0.05100 0.03200 0.06300 0.00000 0.02700 0.00000
Pb12 0.06000 0.03700 0.10500 0.00000 -0.01100 0.00000
Pb13 0.03700 0.02400 0.05400 0.00000 0.01100 0.00000
Sb4 0.05900 0.04100 0.05700 0.00000 -0.00400 0.00000
Sb5 0.04300 0.07100 0.05000 0.00000 0.02200 0.00000
Sb8 0.04700 0.04600 0.06600 0.00000 0.02500 0.00000
Sb9 0.03200 0.02700 0.12200 0.00000 0.01600 0.00000
Sb10 0.05100 0.03000 0.06800 0.00000 -0.00600 0.00000
Sb11 0.07400 0.04200 0.07700 0.00000 0.04900 0.00000
Sb12 0.05000 0.03300 0.08000 0.00000 0.03600 0.00000
Sb13 0.03800 0.03700 0.07500 0.00000 0.01200 0.00000
Sb14 0.03800 0.06700 0.06000 0.00000 0.00900 0.00000
Sb15 0.05400 0.06000 0.05400 0.00000 0.02600 0.00000
Sb16 0.04000 0.19000 0.05700 0.00000 0.01000 0.00000
Sb20 0.07900 0.04100 0.05600 0.00000 0.03900 0.00000
Pb16 0.07900 0.04100 0.05600 0.00000 0.03900 0.00000
S1 0.04200 0.06600 0.04500 0.00000 0.01200 0.00000
S2 0.03500 0.03100 0.03800 0.00000 0.00200 0.00000
S3 0.03900 0.03300 0.03500 0.00000 0.00500 0.00000
S4 0.06400 0.09800 0.03000 0.00000 0.01400 0.00000
S5 0.02900 0.03500 0.04000 0.00000 0.01100 0.00000
S6 0.06200 0.04300 0.03700 0.00000 0.01900 0.00000
S7 0.05700 0.06500 0.06100 0.00000 0.03400 0.00000
S8 0.04900 0.05800 0.02900 0.00000 0.01700 0.00000
S9 0.02700 0.03400 0.04900 0.00000 0.01400 0.00000
S10 0.04400 0.02800 0.05200 0.00000 0.02200 0.00000
S11 0.01600 0.02200 0.06200 0.00000 -0.00800 0.00000
S12 0.02200 0.13200 0.05500 0.00000 0.01400 0.00000
S13 0.04500 0.01700 0.06900 0.00000 0.03500 0.00000
S14 0.03500 0.13400 0.04200 0.00000 0.00900 0.00000
S15 0.01800 0.10100 0.05300 0.00000 0.00700 0.00000
S16 0.08800 0.04500 0.07800 0.00000 0.04700 0.00000
S17 0.02100 0.10800 0.07000 0.00000 0.00900 0.00000
S18 0.06600 0.09300 0.03200 0.00000 0.02300 0.00000
S19 0.03100 0.03400 0.03400 0.00000 -0.00100 0.00000
S20 0.03000 0.08500 0.04200 0.00000 0.01100 0.00000
S21 0.02800 0.06700 0.06200 0.00000 0.01900 0.00000
S22 0.04900 0.09200 0.06200 0.00000 0.02300 0.00000
S23 0.03200 0.02400 0.04800 0.00000 0.00200 0.00000
S24 0.02300 0.02700 0.05100 0.00000 0.00200 0.00000
S25 0.07300 0.01500 0.05800 0.00000 0.03300 0.00000
S26 0.02400 0.05900 0.03700 0.00000 0.00400 0.00000
S27 0.02300 0.04100 0.06400 0.00000 0.01400 0.00000
S28 0.04300 0.10000 0.04500 0.00000 0.00500 0.00000
S29 0.00200 0.02800 0.04600 0.00000 -0.00800 0.00000
S30 0.05700 0.05300 0.04000 0.00000 0.01600 0.00000
S31 0.01700 0.06000 0.05600 0.00000 0.00300 0.00000
S32 0.02100 0.06700 0.05600 0.00000 0.01300 0.00000
S33 0.03100 0.03900 0.04900 0.00000 0.01000 0.00000
S34 0.05100 0.02000 0.06700 0.00000 0.02600 0.00000
S35 0.04000 0.04400 0.05000 0.00000 0.01900 0.00000
S36 0.05000 0.06900 0.04600 0.00000 0.01200 0.00000

loop_
_atom_site_label
_atom_site_fract_x
_atom_site_fract_y
_atom_site_fract_z
_atom_site_occupancy
_atom_site_U_iso_or_equiv
Pb1 0.02390 0.50000 0.16520 0.56000 0.05500
Sb1 0.01460 0.50000 0.16050 0.44000 0.04700
Pb2 0.04398 0.00000 0.38229 1.00000 0.04500
Pb3 0.08660 0.50000 0.10010 0.75000 0.04200
Sb2 0.08540 0.50000 0.08900 0.25000 0.03700
Pb4 0.11293 0.00000 0.31850 1.00000 0.04100
Pb5 0.13504 0.00000 0.45417 1.00000 0.04360
Pb6 0.16999 0.00000 0.11932 1.00000 0.04380
Pb7 0.17608 0.00000 0.24591 1.00000 0.06210
Pb8 0.28445 0.50000 0.29657 1.00000 0.05230
Pb9 0.32427 0.50000 0.42096 1.00000 0.03840
Pb10 0.34908 0.50000 0.01083 1.00000 0.04770
Pb11 0.36462 0.50000 0.14477 1.00000 0.04650
Pb12 0.36779 0.50000 0.27584 1.00000 0.07400
Pb13 0.45489 0.50000 0.33256 1.00000 0.03890
Sb3 0.00750 0.00000 0.05442 0.85000 0.06800
Pb14 0.00750 0.00000 0.05442 0.15000 0.06800
Sb4 0.03177 0.50000 0.26923 1.00000 0.05600
Sb5 0.07505 0.50000 0.50197 1.00000 0.05300
Sb6 0.10340 0.50000 0.20060 0.48000 0.04300
Sb7 0.09210 0.50000 0.20830 0.52000 0.04000
Sb8 0.18577 0.50000 0.38720 1.00000 0.05100
Sb9 0.22379 0.50000 0.05960 1.00000 0.06100
Sb10 0.24007 0.50000 0.18630 1.00000 0.05500
Sb11 0.24399 0.00000 0.36623 1.00000 0.05900
Sb12 0.28282 0.00000 0.49255 1.00000 0.05100
Sb13 0.29329 0.00000 0.06873 1.00000 0.05100
Sb14 0.30742 0.00000 0.19841 1.00000 0.05600
Sb15 0.39790 0.00000 0.38639 1.00000 0.05400
Sb16 0.42896 0.50000 0.00867 1.00000 0.09600
Pb15 0.43990 0.50000 0.11000 0.61000 0.05600
Sb17 0.44310 0.50000 0.11990 0.39000 0.04300
Sb18 0.49180 0.00000 0.44680 0.45000 0.03800
Sb19 0.48550 0.00000 0.43930 0.55000 0.05600
Sb20 0.45184 0.00000 0.22292 0.63000 0.05400
Pb16 0.45184 0.00000 0.22292 0.37000 0.05400
S1 0.00640 0.00000 0.29440 1.00000 0.05100
S2 0.04050 0.50000 0.02870 1.00000 0.03600
S3 0.04640 0.00000 0.12090 1.00000 0.03700
S4 0.06770 0.00000 0.23790 1.00000 0.06400
S5 0.07030 0.50000 0.33240 1.00000 0.03400
S6 0.08480 0.50000 0.43670 1.00000 0.04600
S7 0.11070 0.00000 0.52810 1.00000 0.05700
S8 0.12580 0.00000 0.17520 1.00000 0.04400
S9 0.13700 0.50000 0.38750 1.00000 0.03600
S10 0.13610 0.50000 0.26580 1.00000 0.04000
S11 0.17190 0.50000 0.05330 1.00000 0.03700
S12 0.17830 0.00000 0.33960 1.00000 0.06900
S13 0.18890 0.50000 0.18330 1.00000 0.04000
S14 0.21320 0.00000 -0.00120 1.00000 0.07100
S15 0.22950 0.00000 0.12020 1.00000 0.05800
S16 0.23160 0.50000 0.31420 1.00000 0.06600
S17 0.24580 0.00000 0.23780 1.00000 0.06700
S18 0.26790 0.50000 0.43140 1.00000 0.06200
S19 0.29360 0.00000 0.35880 1.00000 0.03500
S20 0.29800 0.50000 0.54890 1.00000 0.05200
S21 0.30160 0.50000 0.12250 1.00000 0.05100
S22 0.32610 0.00000 0.27540 1.00000 0.06600
S23 0.33170 0.00000 0.48450 1.00000 0.03600
S24 0.34480 0.00000 0.07270 1.00000 0.03500
S25 0.35770 0.00000 0.19900 1.00000 0.04600
S26 0.36210 0.50000 0.35700 1.00000 0.04100
S27 0.39240 0.50000 -0.05540 1.00000 0.04200
S28 0.40250 0.00000 0.03550 1.00000 0.06400
S29 0.40960 0.00000 0.32090 1.00000 0.02800
S30 0.41890 0.00000 0.14940 1.00000 0.04900
S31 0.42150 0.50000 0.23680 1.00000 0.04600
S32 0.44570 0.50000 0.41260 1.00000 0.04800
S33 0.48230 0.00000 0.09010 1.00000 0.04000
S34 0.48570 0.50000 0.18020 1.00000 0.04400
S35 0.49830 0.00000 0.37670 1.00000 0.04400
S36 0.52910 0.50000 0.46680 1.00000 0.05500
O 0.30800 0.50000 0.22000 0.18000 0.02000

loop_
_cod_related_entry_id
_cod_related_entry_database
_cod_related_entry_code
1 AMCSD 0019349
